data_4100529
_journal_name_full 'Journal of the American Chemical Society'
_journal_paper_doi 10.1021/ja0527370
_journal_year 2005
_chemical_formula_sum 'C15 H8 B F4 Mn O3'
_chemical_formula_weight 377.96
_space_group_IT_number 33
_symmetry_cell_setting orthorhombic
_symmetry_space_group_name_Hall 'P 2c -2n'
_symmetry_space_group_name_H-M 'P n a 21'
_cell_angle_alpha 90.00
_cell_angle_beta 90.00
_cell_angle_gamma 90.00
_cell_formula_units_Z 4
_cell_length_a 17.4257(10)
_cell_length_b 7.8816(5)
_cell_length_c 11.0119(6)
_cell_measurement_temperature 298(2)
_cell_volume 1512.40(15)
_diffrn_ambient_temperature 298(2)
_exptl_crystal_density_diffrn 1.660
_exptl_crystal_density_meas 0
_cod_depositor_comments
;
The following automatic conversions were performed:
'_symmetry_cell_setting' value 'Orthorhombic' changed to 'orthorhombic'
according to '/home/saulius/struct/CIF-dictionaries/cif_core.dic'
dictionary named 'cif_core.dic' version 2.4.1 from 2010-06-29.

Automatic conversion script
Id: cif_fix_enum 1527 2010-12-29 10:47:43Z saulius 
;
_cod_database_code 4100529

loop_
_symmetry_equiv_pos_as_xyz
'x, y, z'
'-x, -y, z+1/2'
'x+1/2, -y+1/2, z'
'-x+1/2, y+1/2, z+1/2'

loop_
_atom_site_label
_atom_site_type_symbol
_atom_site_fract_x
_atom_site_fract_y
_atom_site_fract_z
_atom_site_U_iso_or_equiv
_atom_site_adp_type
_atom_site_occupancy
_atom_site_symmetry_multiplicity
_atom_site_calc_flag
_atom_site_refinement_flags
_atom_site_disorder_assembly
_atom_site_disorder_group
Mn1 Mn 0.168139(18) 0.27349(3) 0.73934(6) 0.07386(15) Uani 1 1 d . . .
C1 C -0.03838(19) 0.1513(5) 0.6595(4) 0.1055(11) Uani 1 1 d . . .
H1 H -0.0778 0.0747 0.6442 0.127 Uiso 1 1 calc R . .
C2 C 0.0052(2) 0.2269(4) 0.5690(4) 0.0993(11) Uani 1 1 d . . .
H2 H 0.0017 0.2118 0.4855 0.119 Uiso 1 1 calc R . .
C3 C 0.11825(16) 0.4537(3) 0.5999(3) 0.0805(7) Uani 1 1 d . . .
H3 H 0.1295 0.4727 0.5184 0.097 Uiso 1 1 calc R . .
C4 C 0.15533(19) 0.5308(4) 0.6934(3) 0.0862(9) Uani 1 1 d . . .
H4 H 0.1948 0.6020 0.6683 0.103 Uiso 1 1 calc R . .
C5 C 0.1470(2) 0.5256(4) 0.8118(3) 0.0698(7) Uani 1 1 d . . .
H5 H 0.1778 0.5878 0.8645 0.084 Uiso 1 1 calc R . .
C6 C 0.06326(18) 0.3677(4) 0.9690(3) 0.1078(12) Uani 1 1 d . . .
H6 H 0.0888 0.4157 1.0347 0.129 Uiso 1 1 calc R . .
C7 C 0.0067(3) 0.2567(4) 0.9892(3) 0.1015(13) Uani 1 1 d . . .
H7 H -0.0058 0.2324 1.0694 0.122 Uiso 1 1 calc R . .
C8 C -0.03551(19) 0.1734(4) 0.8966(4) 0.0962(11) Uani 1 1 d . . .
H8 H -0.0754 0.0998 0.9160 0.115 Uiso 1 1 calc R . .
C9 C -0.01638(16) 0.2036(3) 0.7786(4) 0.0879(11) Uani 1 1 d . . .
C10 C 0.04312(12) 0.3249(3) 0.7652(2) 0.0575(6) Uani 1 1 d . . .
C11 C 0.06100(16) 0.3423(3) 0.6405(3) 0.0759(8) Uani 1 1 d . . .
C12 C 0.08405(16) 0.4116(3) 0.8551(2) 0.0724(7) Uani 1 1 d . . .
C13 C 0.14514(15) 0.0509(4) 0.7296(6) 0.1519(19) Uani 1 1 d . . .
O1 O 0.12717(15) -0.0845(3) 0.7239(7) 0.265(3) Uani 1 1 d . . .
C14 C 0.2476(3) 0.2419(5) 0.6409(4) 0.1077(14) Uani 1 1 d . . .
O2 O 0.29623(19) 0.2349(4) 0.5675(3) 0.1450(13) Uani 1 1 d . . .
C15 C 0.2359(2) 0.2401(4) 0.8627(3) 0.0757(9) Uani 1 1 d . . .
O3 O 0.2751(2) 0.2219(4) 0.9379(3) 0.1385(12) Uani 1 1 d . . .
B1 B 0.1522(2) 0.2570(8) 0.2826(3) 0.111(2) Uani 1 1 d . . .
F1 F 0.1726(2) 0.1938(7) 0.1781(3) 0.226(2) Uani 1 1 d . . .
F2 F 0.07944(15) 0.3065(4) 0.2826(3) 0.1859(12) Uani 1 1 d . . .
F3 F 0.16270(17) 0.1738(5) 0.3739(3) 0.1725(11) Uani 1 1 d . . .
F4 F 0.1957(2) 0.3918(4) 0.2986(5) 0.291(3) Uani 1 1 d . . .

loop_
_atom_site_aniso_label
_atom_site_aniso_U_11
_atom_site_aniso_U_22
_atom_site_aniso_U_33
_atom_site_aniso_U_23
_atom_site_aniso_U_13
_atom_site_aniso_U_12
Mn1 0.05210(19) 0.04706(17) 0.1224(3) -0.0093(3) -0.0097(3) 0.00573(13)
C1 0.063(2) 0.086(2) 0.168(4) 0.013(2) -0.024(2) 0.0047(17)
C2 0.093(3) 0.0692(19) 0.135(3) -0.0148(18) -0.031(2) 0.0078(16)
C3 0.0820(18) 0.0617(16) 0.098(2) 0.0025(15) 0.0022(15) 0.0082(14)
C4 0.088(2) 0.0452(15) 0.125(3) 0.0037(15) -0.0054(18) -0.0011(13)
C5 0.0905(18) 0.0528(16) 0.0662(17) 0.0003(13) 0.0014(15) 0.0095(15)
C6 0.083(2) 0.083(2) 0.157(4) 0.027(2) 0.038(2) 0.0322(17)
C7 0.105(3) 0.099(3) 0.100(3) 0.030(2) 0.046(2) 0.042(2)
C8 0.071(2) 0.081(2) 0.137(3) 0.037(2) 0.032(2) 0.0097(16)
C9 0.0522(15) 0.0635(17) 0.148(4) -0.0054(17) -0.0111(18) 0.0103(11)
C10 0.0559(12) 0.0484(10) 0.0682(17) 0.0017(10) -0.0036(11) 0.0150(9)
C11 0.0584(16) 0.0449(14) 0.124(2) 0.0150(14) -0.0010(14) 0.0142(12)
C12 0.0841(18) 0.0559(16) 0.0771(17) -0.0014(14) 0.0131(14) 0.0302(14)
C13 0.0658(16) 0.0561(15) 0.334(6) -0.036(4) -0.028(4) 0.0175(12)
O1 0.1183(19) 0.0442(11) 0.632(9) -0.063(3) -0.068(5) 0.0076(11)
C14 0.087(3) 0.114(3) 0.122(3) -0.014(2) -0.043(2) 0.014(2)
O2 0.0793(18) 0.188(3) 0.168(3) -0.077(2) 0.004(2) 0.0220(16)
C15 0.0665(18) 0.095(2) 0.0652(18) 0.0147(14) 0.0049(15) 0.0177(14)
O3 0.137(3) 0.203(3) 0.0756(14) 0.0189(16) -0.0187(18) 0.0171(19)
B1 0.075(2) 0.243(6) 0.0159(10) -0.031(2) -0.0035(12) -0.033(3)
F1 0.136(3) 0.378(6) 0.164(3) -0.055(3) -0.0336(19) 0.096(3)
F2 0.128(2) 0.265(3) 0.164(3) -0.015(2) 0.0073(16) 0.0594(18)
F3 0.160(3) 0.194(3) 0.164(3) -0.004(2) -0.0320(18) -0.0090(19)
F4 0.282(4) 0.190(4) 0.402(6) -0.090(4) 0.048(4) -0.166(3)

loop_
_geom_bond_atom_site_label_1
_geom_bond_atom_site_label_2
_geom_bond_distance
_geom_bond_site_symmetry_2
_geom_bond_publ_flag
Mn1 C14 1.776(6) . ?
Mn1 C13 1.803(3) . ?
Mn1 C15 1.819(4) . ?
Mn1 C4 2.102(3) . ?
Mn1 C5 2.173(3) . ?
Mn1 C12 2.227(2) . ?
Mn1 C11 2.228(3) . ?
Mn1 C10 2.234(2) . ?
Mn1 C3 2.266(3) . ?
C1 C2 1.387(5) . ?
C1 C9 1.427(5) . ?
C2 C11 1.546(4) . ?
C3 C4 1.359(4) . ?
C3 C11 1.402(4) . ?
C4 C5 1.312(4) . ?
C5 C12 1.497(5) . ?
C6 C7 1.337(5) . ?
C6 C12 1.351(4) . ?
C7 C8 1.418(5) . ?
C8 C9 1.362(5) . ?
C9 C10 1.418(4) . ?
C10 C12 1.399(3) . ?
C10 C11 1.415(4) . ?
C13 O1 1.114(3) . ?
C14 O2 1.173(6) . ?
C15 O3 1.083(4) . ?
B1 F3 1.214(6) . ?
B1 F1 1.304(5) . ?
B1 F4 1.317(5) . ?
B1 F2 1.326(5) . ?
